data_7719398
loop_
_publ_author_name
'Kelly, Conor T.'
'Cuza, Emmelyne'
'Pasquetti, Eoin'
'Quinn, Niall'
'Griffin, Michael'
'Nockemann, Peter'
'M&#xfc;ller-Bunz, Helge'
'Bruno-Colmenarez, Julia'
'Felton, Solveig'
'Lada, Zoi G.'
'Morgan, Grace G.'

_publ_section_title
;
 Symmetric and asymmetric ligands for Fe<sup>III</sup> spin crossover -
 the influence of the <i>C</i><sub>2</sub> axis.
;
_journal_issue 38
_journal_name_full 'Dalton transactions (Cambridge, England : 2003)'
_journal_page_first 14522
_journal_page_last 14532
_journal_paper_doi 10.1039/d5dt01833a
_journal_volume 54
_journal_year 2025
_chemical_formula_moiety 'C25 H34 Fe N4 O6, F6 P'
_chemical_formula_sum 'C25 H34 F6 Fe N4 O6 P'
_chemical_formula_weight 687.38
_space_group_crystal_system monoclinic
_space_group_IT_number 15
_space_group_name_Hall '-C 2yc'
_space_group_name_H-M_alt 'C 1 2/c 1'
_atom_sites_solution_hydrogens mixed
_atom_sites_solution_primary direct
_audit_creation_date 2025-06-04
_audit_creation_method
;
Olex2 1.5
(compiled 2025.05.31 svn.r86d253d1 for OlexSys, GUI svn.r7254)
;
_audit_update_record
;
2025-06-04 deposited with the CCDC.	2025-09-05 downloaded from the CCDC.
;
_cell_angle_alpha 90
_cell_angle_beta 105.262(2)
_cell_angle_gamma 90
_cell_formula_units_Z 4
_cell_length_a 10.1107(2)
_cell_length_b 25.0748(3)
_cell_length_c 11.6977(2)
_cell_measurement_reflns_used 9990
_cell_measurement_temperature 100(2)
_cell_measurement_theta_max 76.1778
_cell_measurement_theta_min 3.5224
_cell_volume 2861.05(9)
_computing_cell_refinement
;
CrysAlisPro, Oxford Diffraction Ltd., 
Version 1.171.33.55 (release 05-01-2010 CrysAlis171 .NET) 
(compiled Jan  5 2010,16:28:46) 
;
_computing_data_collection
;
CrysAlisPro, Oxford Diffraction Ltd., 
Version 1.171.33.55 (release 05-01-2010 CrysAlis171 .NET) 
(compiled Jan  5 2010,16:28:46) 
;
_computing_data_reduction
;
CrysAlisPro, Oxford Diffraction Ltd., 
Version 1.171.33.55 (release 05-01-2010 CrysAlis171 .NET) 
(compiled Jan  5 2010,16:28:46) 
;
_computing_molecular_graphics 'Olex2 1.5 (Dolomanov et al., 2009)'
_computing_publication_material 'Olex2 1.5 (Dolomanov et al., 2009)'
_computing_structure_refinement 'SHELXL 2019/3 (Sheldrick, 2015)'
_computing_structure_solution 'SHELXS  (Sheldrick, 2008)'
_diffrn_ambient_temperature 100(2)
_diffrn_detector_area_resol_mean 10.3196
_diffrn_measured_fraction_theta_full 0.999
_diffrn_measured_fraction_theta_max 0.992
_diffrn_measurement_device_type 'SuperNova, Dual, Cu at zero, Atlas'
_diffrn_measurement_method '\w scans'
_diffrn_radiation_type CuK\a
_diffrn_radiation_wavelength 1.54184
_diffrn_reflns_av_R_equivalents 0.0222
_diffrn_reflns_av_unetI/netI 0.0135
_diffrn_reflns_Laue_measured_fraction_full 0.999
_diffrn_reflns_Laue_measured_fraction_max 0.992
_diffrn_reflns_limit_h_max 10
_diffrn_reflns_limit_h_min -12
_diffrn_reflns_limit_k_max 31
_diffrn_reflns_limit_k_min -31
_diffrn_reflns_limit_l_max 14
_diffrn_reflns_limit_l_min -14
_diffrn_reflns_number 14172
_diffrn_reflns_point_group_measured_fraction_full 0.999
_diffrn_reflns_point_group_measured_fraction_max 0.992
_diffrn_reflns_theta_full 67.684
_diffrn_reflns_theta_max 76.371
_diffrn_reflns_theta_min 3.525
_exptl_absorpt_coefficient_mu 5.544
_exptl_absorpt_correction_T_max 0.646
_exptl_absorpt_correction_T_min 0.422
_exptl_absorpt_correction_type analytical
_exptl_absorpt_process_details
;
CrysAlisPro, Oxford Diffraction Ltd., 
Version 1.171.33.55 (release 05-01-2010 CrysAlis171 .NET) 
(compiled Jan  5 2010,16:28:46) 
;
_exptl_crystal_colour black
_exptl_crystal_colour_primary black
_exptl_crystal_density_diffrn 1.596
_exptl_crystal_density_method 'not measured'
_exptl_crystal_description block
_exptl_crystal_F_000 1420
_exptl_crystal_size_max 0.2518
_exptl_crystal_size_mid 0.1738
_exptl_crystal_size_min 0.123
_refine_diff_density_max 0.255
_refine_diff_density_min -0.763
_refine_diff_density_rms 0.056
_refine_ls_extinction_method none
_refine_ls_goodness_of_fit_ref 1.105
_refine_ls_hydrogen_treatment mixed
_refine_ls_matrix_type full
_refine_ls_number_parameters 203
_refine_ls_number_reflns 2986
_refine_ls_number_restraints 0
_refine_ls_restrained_S_all 1.105
_refine_ls_R_factor_all 0.0369
_refine_ls_R_factor_gt 0.0356
_refine_ls_shift/su_max 0.000
_refine_ls_shift/su_mean 0.000
_refine_ls_structure_factor_coef Fsqd
_refine_ls_weighting_details 'w=1/[\s^2^(Fo^2^)+(0.0605P)^2^+2.0276P] where P=(Fo^2^+2Fc^2^)/3'
_refine_ls_weighting_scheme calc
_refine_ls_wR_factor_gt 0.0989
_refine_ls_wR_factor_ref 0.0998
_reflns_Friedel_coverage 0.000
_reflns_number_gt 2821
_reflns_number_total 2986
_reflns_threshold_expression 'I > 2\s(I)'
_cod_data_source_file d5dt01833a2.cif
_cod_data_source_block 1-12b_mor408
_cod_depositor_comments 'Adding full bibliography for 7719387--7719420.cif.'
_cod_database_code 7719398
_shelx_shelxl_version_number 2019/3
_shelx_space_group_comment
;
The symmetry employed for this shelxl refinement is uniquely defined
by the following loop, which should always be used as a source of
symmetry information in preference to the above space-group names.
They are only intended as comments.
;
_olex2_refinement_description
;
1. Fixed Uiso
 At 1.2 times of:
  All C(H) groups, All C(H,H) groups
 At 1.5 times of:
  All C(H,H,H) groups
2. Others
 Fixed Sof: H13A(0.5) H13B(0.5)
3.a Secondary CH2 refined with riding coordinates:
 C10(H10A,H10B), C11(H11A,H11B), C12(H12A,H12B), C13(H13A,H13B)
3.b Aromatic/amide H refined with riding coordinates:
 C2(H2), C4(H4), C9(H9)
3.c Idealised Me refined as rotating group:
 C7(H7A,H7B,H7C), C8(H8A,H8B,H8C)
;
_olex2_submission_special_instructions 'No special instructions were received'

loop_
_space_group_symop_operation_xyz
'x, y, z'
'-x, y, -z+1/2'
'x+1/2, y+1/2, z'
'-x+1/2, y+1/2, -z+1/2'
'-x, -y, -z'
'x, -y, z-1/2'
'-x+1/2, -y+1/2, -z'
'x+1/2, -y+1/2, z-1/2'

loop_
_atom_site_label
_atom_site_type_symbol
_atom_site_fract_x
_atom_site_fract_y
_atom_site_fract_z
_atom_site_U_iso_or_equiv
_atom_site_adp_type
_atom_site_occupancy
_atom_site_site_symmetry_order
_atom_site_calc_flag
_atom_site_refinement_flags_posn
_atom_site_refinement_flags_adp
_atom_site_refinement_flags_occupancy
_atom_site_disorder_assembly
_atom_site_disorder_group
Fe1 Fe 0.000000 0.16714(2) 0.750000 0.02695(13) Uani 1 2 d S T P . .
O1 O 0.04603(13) 0.11846(5) 0.87816(11) 0.0303(3) Uani 1 1 d . . . . .
C1 C 0.16551(18) 0.10141(7) 0.94133(16) 0.0275(4) Uani 1 1 d . . . . .
C2 C 0.16549(18) 0.06834(7) 1.03892(17) 0.0290(4) Uani 1 1 d . . . . .
H2 H 0.081657 0.060059 1.057180 0.035 Uiso 1 1 calc R U . . .
C3 C 0.28683(19) 0.04813(7) 1.10749(19) 0.0314(4) Uani 1 1 d . . . . .
O2 O 0.29648(14) 0.01561(6) 1.20255(16) 0.0415(4) Uani 1 1 d . . . . .
C7 C 0.1707(2) 0.00129(9) 1.2303(3) 0.0492(6) Uani 1 1 d . . . . .
H7A H 0.123564 0.033677 1.245190 0.074 Uiso 1 1 calc R U . . .
H7B H 0.191127 -0.021309 1.301180 0.074 Uiso 1 1 calc R U . . .
H7C H 0.111724 -0.018252 1.163576 0.074 Uiso 1 1 calc R U . . .
C4 C 0.41373(19) 0.05969(8) 1.0836(2) 0.0349(4) Uani 1 1 d . . . . .
H4 H 0.496828 0.045656 1.132281 0.042 Uiso 1 1 calc R U . . .
C5 C 0.41433(19) 0.09169(7) 0.9882(2) 0.0334(4) Uani 1 1 d . . . . .
O3 O 0.53105(14) 0.10506(6) 0.95691(16) 0.0441(4) Uani 1 1 d . . . . .
C8 C 0.6553(2) 0.07987(9) 1.0220(3) 0.0576(8) Uani 1 1 d . . . . .
H8A H 0.680662 0.093340 1.103489 0.086 Uiso 1 1 calc R U . . .
H8B H 0.728770 0.087832 0.984174 0.086 Uiso 1 1 calc R U . . .
H8C H 0.641392 0.041205 1.022756 0.086 Uiso 1 1 calc R U . . .
C6 C 0.29148(19) 0.11359(7) 0.91415(17) 0.0301(4) Uani 1 1 d . . . . .
C9 C 0.2960(2) 0.14240(8) 0.80913(18) 0.0349(5) Uani 1 1 d . . . . .
H9 H 0.381731 0.144639 0.790480 0.042 Uiso 1 1 calc R U . . .
N1 N 0.19264(19) 0.16538(7) 0.73849(14) 0.0350(4) Uani 1 1 d . . . . .
C10 C 0.2045(3) 0.18716(9) 0.62487(19) 0.0451(6) Uani 1 1 d . . . . .
H10A H 0.169746 0.161035 0.560505 0.054 Uiso 1 1 calc R U . . .
H10B H 0.301584 0.194980 0.629022 0.054 Uiso 1 1 calc R U . . .
C11 C 0.1206(3) 0.23764(9) 0.6010(2) 0.0580(8) Uani 1 1 d . . . . .
H11A H 0.168962 0.266683 0.652704 0.070 Uiso 1 1 calc R U . . .
H11B H 0.107375 0.248673 0.517441 0.070 Uiso 1 1 calc R U . . .
N2 N -0.0135(2) 0.22762(7) 0.62464(15) 0.0405(4) Uani 1 1 d . . . . .
H2A H -0.063(3) 0.2117(13) 0.560(3) 0.063(9) Uiso 1 1 d . . . . .
C12 C -0.0835(3) 0.27758(9) 0.6445(2) 0.0499(6) Uani 1 1 d . . . . .
H12A H -0.173350 0.268496 0.658156 0.060 Uiso 1 1 calc R U . . .
H12B H -0.100673 0.299858 0.572162 0.060 Uiso 1 1 calc R U . . .
C13 C 0.000000 0.30989(12) 0.750000 0.0521(9) Uani 1 2 d S T P . .
H13A H 0.063735 0.333270 0.721761 0.062 Uiso 0.5 1 calc R U P . .
H13B H -0.063736 0.333270 0.778238 0.062 Uiso 0.5 1 calc R U P . .
P2 P 0.000000 0.18315(3) 0.250000 0.02938(17) Uani 1 2 d S T P . .
F1 F 0.000000 0.24669(7) 0.250000 0.0476(5) Uani 1 2 d S T P . .
F2 F 0.000000 0.12024(8) 0.250000 0.0732(8) Uani 1 2 d S T P . .
F3 F -0.07876(16) 0.18387(6) 0.35234(13) 0.0502(4) Uani 1 1 d . . . . .
F4 F 0.14247(15) 0.18335(7) 0.34739(13) 0.0594(4) Uani 1 1 d . . . . .

loop_
_atom_site_aniso_label
_atom_site_aniso_U_11
_atom_site_aniso_U_22
_atom_site_aniso_U_33
_atom_site_aniso_U_23
_atom_site_aniso_U_13
_atom_site_aniso_U_12
Fe1 0.0240(2) 0.0396(2) 0.01500(19) 0.000 0.00107(14) 0.000
O1 0.0252(6) 0.0379(7) 0.0268(6) 0.0000(5) 0.0050(5) -0.0100(5)
C1 0.0239(8) 0.0277(8) 0.0312(9) -0.0103(7) 0.0079(7) -0.0069(6)
C2 0.0216(8) 0.0271(8) 0.0383(10) -0.0028(7) 0.0080(7) -0.0027(6)
C3 0.0240(8) 0.0211(8) 0.0487(11) -0.0033(7) 0.0088(8) -0.0021(6)
O2 0.0215(7) 0.0310(7) 0.0695(11) 0.0150(7) 0.0076(7) 0.0030(5)
C7 0.0280(10) 0.0360(11) 0.0826(18) 0.0283(11) 0.0127(11) 0.0014(8)
C4 0.0201(8) 0.0269(9) 0.0558(12) -0.0099(8) 0.0065(8) -0.0027(7)
C5 0.0246(9) 0.0267(9) 0.0518(11) -0.0176(8) 0.0154(8) -0.0103(7)
O3 0.0242(7) 0.0403(8) 0.0726(11) -0.0139(7) 0.0211(7) -0.0105(6)
C8 0.0259(10) 0.0330(11) 0.119(2) -0.0109(13) 0.0280(13) -0.0053(8)
C6 0.0266(9) 0.0302(9) 0.0353(10) -0.0159(7) 0.0113(7) -0.0114(7)
C9 0.0333(10) 0.0372(10) 0.0395(10) -0.0200(8) 0.0191(8) -0.0192(8)
N1 0.0384(10) 0.0452(9) 0.0226(8) -0.0117(6) 0.0100(7) -0.0222(7)
C10 0.0654(15) 0.0446(12) 0.0344(11) -0.0102(9) 0.0290(11) -0.0251(11)
C11 0.106(2) 0.0320(11) 0.0523(14) -0.0054(10) 0.0501(16) -0.0215(12)
N2 0.0716(13) 0.0246(8) 0.0214(7) 0.0041(6) 0.0057(8) -0.0084(8)
C12 0.0782(17) 0.0287(10) 0.0378(11) 0.0149(8) 0.0062(11) 0.0054(10)
C13 0.090(3) 0.0233(13) 0.0472(18) 0.000 0.0263(19) 0.000
P2 0.0332(4) 0.0297(3) 0.0268(3) 0.000 0.0106(3) 0.000
F1 0.0583(12) 0.0316(9) 0.0511(11) 0.000 0.0113(9) 0.000
F2 0.0996(19) 0.0297(10) 0.115(2) 0.000 0.0726(17) 0.000
F3 0.0564(9) 0.0599(8) 0.0438(7) 0.0024(6) 0.0300(7) 0.0051(7)
F4 0.0412(8) 0.0894(12) 0.0427(8) 0.0173(7) 0.0024(6) 0.0121(7)

loop_
_atom_type_symbol
_atom_type_description
_atom_type_scat_dispersion_real
_atom_type_scat_dispersion_imag
_atom_type_scat_source
C C 0.0181 0.0091 'International Tables Vol C Tables 4.2.6.8 and 6.1.1.4'
H H 0.0000 0.0000 'International Tables Vol C Tables 4.2.6.8 and 6.1.1.4'
N N 0.0311 0.0180 'International Tables Vol C Tables 4.2.6.8 and 6.1.1.4'
O O 0.0492 0.0322 'International Tables Vol C Tables 4.2.6.8 and 6.1.1.4'
F F 0.0727 0.0534 'International Tables Vol C Tables 4.2.6.8 and 6.1.1.4'
P P 0.2955 0.4335 'International Tables Vol C Tables 4.2.6.8 and 6.1.1.4'
Fe Fe -1.1336 3.1974 'International Tables Vol C Tables 4.2.6.8 and 6.1.1.4'

loop_
_geom_angle_atom_site_label_1
_geom_angle_atom_site_label_2
_geom_angle_atom_site_label_3
_geom_angle
_geom_angle_site_symmetry_1
_geom_angle_site_symmetry_3
_geom_angle_publ_flag
O1 Fe1 O1 99.75(8) . 2_556 ?
O1 Fe1 N1 88.46(6) 2_556 . ?
O1 Fe1 N1 89.90(7) . . ?
O1 Fe1 N1 89.90(7) 2_556 2_556 ?
O1 Fe1 N1 88.46(6) . 2_556 ?
O1 Fe1 N2 87.43(6) . 2_556 ?
O1 Fe1 N2 168.71(7) . . ?
O1 Fe1 N2 168.71(7) 2_556 2_556 ?
O1 Fe1 N2 87.43(6) 2_556 . ?
N1 Fe1 N1 177.46(10) 2_556 . ?
N1 Fe1 N2 81.53(8) 2_556 2_556 ?
N1 Fe1 N2 100.35(8) 2_556 . ?
N1 Fe1 N2 81.53(8) . . ?
N1 Fe1 N2 100.34(8) . 2_556 ?
N2 Fe1 N2 86.89(10) 2_556 . ?
C1 O1 Fe1 130.88(12) . . ?
O1 C1 C2 116.83(16) . . ?
O1 C1 C6 123.34(17) . . ?
C2 C1 C6 119.81(17) . . ?
C1 C2 H2 120.0 . . ?
C3 C2 C1 119.92(17) . . ?
C3 C2 H2 120.0 . . ?
C2 C3 C4 121.77(19) . . ?
O2 C3 C2 123.97(17) . . ?
O2 C3 C4 114.26(17) . . ?
C3 O2 C7 117.16(16) . . ?
O2 C7 H7A 109.5 . . ?
O2 C7 H7B 109.5 . . ?
O2 C7 H7C 109.5 . . ?
H7A C7 H7B 109.5 . . ?
H7A C7 H7C 109.5 . . ?
H7B C7 H7C 109.5 . . ?
C3 C4 H4 120.7 . . ?
C5 C4 C3 118.57(18) . . ?
C5 C4 H4 120.7 . . ?
C4 C5 C6 121.93(17) . . ?
O3 C5 C4 123.30(19) . . ?
O3 C5 C6 114.77(19) . . ?
C5 O3 C8 116.61(19) . . ?
O3 C8 H8A 109.5 . . ?
O3 C8 H8B 109.5 . . ?
O3 C8 H8C 109.5 . . ?
H8A C8 H8B 109.5 . . ?
H8A C8 H8C 109.5 . . ?
H8B C8 H8C 109.5 . . ?
C1 C6 C9 122.01(18) . . ?
C5 C6 C1 118.00(18) . . ?
C5 C6 C9 119.70(17) . . ?
C6 C9 H9 117.5 . . ?
N1 C9 C6 124.91(17) . . ?
N1 C9 H9 117.5 . . ?
C9 N1 Fe1 127.69(14) . . ?
C9 N1 C10 120.13(19) . . ?
C10 N1 Fe1 111.54(16) . . ?
N1 C10 H10A 110.2 . . ?
N1 C10 H10B 110.2 . . ?
N1 C10 C11 107.69(18) . . ?
H10A C10 H10B 108.5 . . ?
C11 C10 H10A 110.2 . . ?
C11 C10 H10B 110.2 . . ?
C10 C11 H11A 109.9 . . ?
C10 C11 H11B 109.9 . . ?
H11A C11 H11B 108.3 . . ?
N2 C11 C10 108.77(17) . . ?
N2 C11 H11A 109.9 . . ?
N2 C11 H11B 109.9 . . ?
Fe1 N2 H2A 101(2) . . ?
C11 N2 Fe1 111.23(16) . . ?
C11 N2 H2A 105(2) . . ?
C11 N2 C12 112.61(18) . . ?
C12 N2 Fe1 116.63(14) . . ?
C12 N2 H2A 109(2) . . ?
N2 C12 H12A 109.0 . . ?
N2 C12 H12B 109.0 . . ?
N2 C12 C13 112.8(2) . . ?
H12A C12 H12B 107.8 . . ?
C13 C12 H12A 109.0 . . ?
C13 C12 H12B 109.0 . . ?
C12 C13 C12 116.1(2) 2_556 . ?
C12 C13 H13A 108.3 2_556 . ?
C12 C13 H13A 108.3 . . ?
C12 C13 H13B 108.3 2_556 . ?
C12 C13 H13B 108.3 . . ?
H13A C13 H13B 107.4 . . ?
F1 P2 F3 89.35(6) . . ?
F1 P2 F3 89.35(6) . 2 ?
F2 P2 F1 180.0 . . ?
F2 P2 F3 90.65(6) . 2 ?
F2 P2 F3 90.65(6) . . ?
F2 P2 F4 90.18(7) . 2 ?
F2 P2 F4 90.18(7) . . ?
F3 P2 F3 178.69(12) 2 . ?
F4 P2 F1 89.82(7) 2 . ?
F4 P2 F1 89.82(7) . . ?
F4 P2 F3 89.96(8) . . ?
F4 P2 F3 89.96(8) 2 2 ?
F4 P2 F3 90.03(8) 2 . ?
F4 P2 F3 90.03(8) . 2 ?
F4 P2 F4 179.63(14) . 2 ?

loop_
_geom_bond_atom_site_label_1
_geom_bond_atom_site_label_2
_geom_bond_distance
_geom_bond_site_symmetry_2
_geom_bond_publ_flag
Fe1 O1 1.8938(13) . ?
Fe1 O1 1.8939(13) 2_556 ?
Fe1 N1 1.9879(18) 2_556 ?
Fe1 N1 1.9879(18) . ?
Fe1 N2 2.0888(16) 2_556 ?
Fe1 N2 2.0889(16) . ?
O1 C1 1.311(2) . ?
C1 C2 1.411(3) . ?
C1 C6 1.425(2) . ?
C2 H2 0.9500 . ?
C2 C3 1.374(3) . ?
C3 O2 1.362(3) . ?
C3 C4 1.413(3) . ?
O2 C7 1.439(3) . ?
C7 H7A 0.9800 . ?
C7 H7B 0.9800 . ?
C7 H7C 0.9800 . ?
C4 H4 0.9500 . ?
C4 C5 1.375(3) . ?
C5 O3 1.366(2) . ?
C5 C6 1.424(3) . ?
O3 C8 1.433(3) . ?
C8 H8A 0.9800 . ?
C8 H8B 0.9800 . ?
C8 H8C 0.9800 . ?
C6 C9 1.436(3) . ?
C9 H9 0.9500 . ?
C9 N1 1.285(3) . ?
N1 C10 1.471(3) . ?
C10 H10A 0.9900 . ?
C10 H10B 0.9900 . ?
C10 C11 1.508(4) . ?
C11 H11A 0.9900 . ?
C11 H11B 0.9900 . ?
C11 N2 1.475(3) . ?
N2 H2A 0.88(3) . ?
N2 C12 1.487(3) . ?
C12 H12A 0.9900 . ?
C12 H12B 0.9900 . ?
C12 C13 1.531(3) . ?
C13 H13A 0.9900 . ?
C13 H13B 0.9900 . ?
P2 F1 1.5932(18) . ?
P2 F2 1.577(2) . ?
P2 F3 1.6029(13) . ?
P2 F3 1.6029(13) 2 ?
P2 F4 1.5840(14) 2 ?
P2 F4 1.5839(15) . ?

loop_
_geom_torsion_atom_site_label_1
_geom_torsion_atom_site_label_2
_geom_torsion_atom_site_label_3
_geom_torsion_atom_site_label_4
_geom_torsion
_geom_torsion_site_symmetry_1
_geom_torsion_site_symmetry_2
_geom_torsion_site_symmetry_3
_geom_torsion_site_symmetry_4
_geom_torsion_publ_flag
Fe1 O1 C1 C2 174.39(12) . . . . ?
Fe1 O1 C1 C6 -7.2(3) . . . . ?
Fe1 N1 C10 C11 44.6(2) . . . . ?
Fe1 N2 C12 C13 70.4(2) . . . . ?
O1 Fe1 O1 C1 99.51(16) 2_556 . . . ?
O1 C1 C2 C3 178.65(16) . . . . ?
O1 C1 C6 C5 -178.66(16) . . . . ?
O1 C1 C6 C9 -4.9(3) . . . . ?
C1 C2 C3 O2 -179.43(17) . . . . ?
C1 C2 C3 C4 0.3(3) . . . . ?
C1 C6 C9 N1 9.0(3) . . . . ?
C2 C1 C6 C5 -0.3(2) . . . . ?
C2 C1 C6 C9 173.46(16) . . . . ?
C2 C3 O2 C7 1.0(3) . . . . ?
C2 C3 C4 C5 -0.6(3) . . . . ?
C3 C4 C5 O3 -179.62(17) . . . . ?
C3 C4 C5 C6 0.5(3) . . . . ?
O2 C3 C4 C5 179.15(17) . . . . ?
C4 C3 O2 C7 -178.69(19) . . . . ?
C4 C5 O3 C8 5.8(3) . . . . ?
C4 C5 C6 C1 0.0(3) . . . . ?
C4 C5 C6 C9 -173.92(17) . . . . ?
C5 C6 C9 N1 -177.37(17) . . . . ?
O3 C5 C6 C1 -179.98(15) . . . . ?
O3 C5 C6 C9 6.1(2) . . . . ?
C6 C1 C2 C3 0.2(3) . . . . ?
C6 C5 O3 C8 -174.25(17) . . . . ?
C6 C9 N1 Fe1 -1.2(3) . . . . ?
C6 C9 N1 C10 -171.26(17) . . . . ?
C9 N1 C10 C11 -143.8(2) . . . . ?
N1 Fe1 O1 C1 -170.85(16) 2_556 . . . ?
N1 Fe1 O1 C1 11.10(16) . . . . ?
N1 C10 C11 N2 -45.9(3) . . . . ?
C10 C11 N2 Fe1 27.1(2) . . . . ?
C10 C11 N2 C12 160.13(19) . . . . ?
C11 N2 C12 C13 -59.9(2) . . . . ?
N2 Fe1 O1 C1 -29.4(4) . . . . ?
N2 Fe1 O1 C1 -89.26(16) 2_556 . . . ?
N2 C12 C13 C12 -35.40(12) . . . 2_556 ?
